data_7025766
loop_
_publ_author_name
'Fortman, George C.'
'Slawin, Alexandra M. Z.'
'Nolan, Steven P.'

_publ_section_title
;
 Flexible cycloalkyl-substituted N-heterocyclic carbenes.
;
_journal_issue 16
_journal_name_full 'Dalton transactions (Cambridge, England : 2003)'
_journal_page_first 3923
_journal_page_last 3930
_journal_paper_doi 10.1039/c003214j
_journal_volume 39
_journal_year 2010
_chemical_formula_moiety 'C21 H32 Cl Ir N2 O2'
_chemical_formula_sum 'C21 H32 Cl Ir N2 O2'
_chemical_formula_weight 572.14
_chemical_name_systematic
;
?
;
_space_group_IT_number 56
_symmetry_cell_setting orthorhombic
_symmetry_space_group_name_Hall '-P 2ab 2ac'
_symmetry_space_group_name_H-M 'P c c n'
_atom_sites_solution_hydrogens geom
_atom_sites_solution_primary direct
_atom_sites_solution_secondary difmap
_audit_creation_method SHELXL-97
_cell_angle_alpha 90.00
_cell_angle_beta 90.00
_cell_angle_gamma 90.00
_cell_formula_units_Z 8
_cell_length_a 17.878(6)
_cell_length_b 19.052(6)
_cell_length_c 13.392(4)
_cell_measurement_reflns_used 10053
_cell_measurement_temperature 93(2)
_cell_measurement_theta_max 28.5867
_cell_measurement_theta_min 2.4227
_cell_volume 4561(3)
_computing_cell_refinement 'CrystalClear (Rigaku Corp., 2004)'
_computing_data_collection 'CrystalClear (Rigaku Corp., 2004)'
_computing_data_reduction 'CrystalClear (Rigaku Corp., 2004)'
_computing_molecular_graphics 'Bruker SHELXTL'
_computing_publication_material 'Bruker SHELXTL'
_computing_structure_refinement 'SHELXL-97 (Sheldrick, 1997)'
_computing_structure_solution 'SHELXS-97 (Sheldrick, 1990)'
_diffrn_ambient_temperature 93(2)
_diffrn_measured_fraction_theta_full 0.999
_diffrn_measured_fraction_theta_max 0.996
_diffrn_measurement_device_type CCD
_diffrn_measurement_method '\w and \f scans'
_diffrn_radiation_monochromator confocal
_diffrn_radiation_source 'rotating anode'
_diffrn_radiation_type MoK\a
_diffrn_radiation_wavelength 0.71073
_diffrn_reflns_av_R_equivalents 0.1448
_diffrn_reflns_av_sigmaI/netI 0.1049
_diffrn_reflns_limit_h_max 21
_diffrn_reflns_limit_h_min -21
_diffrn_reflns_limit_k_max 16
_diffrn_reflns_limit_k_min -22
_diffrn_reflns_limit_l_max 16
_diffrn_reflns_limit_l_min -15
_diffrn_reflns_number 27093
_diffrn_reflns_theta_full 25.00
_diffrn_reflns_theta_max 25.30
_diffrn_reflns_theta_min 2.18
_exptl_absorpt_coefficient_mu 5.988
_exptl_absorpt_correction_T_max 1.0000
_exptl_absorpt_correction_T_min 0.6008
_exptl_absorpt_correction_type multi-scan
_exptl_absorpt_process_details 'Jacobson, R. (1998) Private communication'
_exptl_crystal_colour Yellow
_exptl_crystal_density_diffrn 1.666
_exptl_crystal_density_method 'not measured'
_exptl_crystal_description Prism
_exptl_crystal_F_000 2256
_exptl_crystal_size_max 0.1000
_exptl_crystal_size_mid 0.0300
_exptl_crystal_size_min 0.0300
_refine_diff_density_max 2.856
_refine_diff_density_min -1.593
_refine_diff_density_rms 0.206
_refine_ls_extinction_method none
_refine_ls_goodness_of_fit_ref 1.118
_refine_ls_hydrogen_treatment constr
_refine_ls_matrix_type full
_refine_ls_number_parameters 245
_refine_ls_number_reflns 4135
_refine_ls_number_restraints 6
_refine_ls_restrained_S_all 1.117
_refine_ls_R_factor_all 0.1330
_refine_ls_R_factor_gt 0.0821
_refine_ls_shift/su_max 0.000
_refine_ls_shift/su_mean 0.000
_refine_ls_structure_factor_coef Fsqd
_refine_ls_weighting_details 'calc w=1/[\s^2^(Fo^2^)+(0.0321P)^2^+86.1085P] where P=(Fo^2^+2Fc^2^)/3'
_refine_ls_weighting_scheme calc
_refine_ls_wR_factor_gt 0.1559
_refine_ls_wR_factor_ref 0.1745
_reflns_number_gt 2685
_reflns_number_total 4135
_reflns_threshold_expression >2sigma(I)
_cod_data_source_file c003214j.txt
_cod_data_source_block sngf5
_cod_depositor_comments
;
The following automatic conversions were performed:

'_symmetry_cell_setting' value 'Orthorhombic' changed to
'orthorhombic' according to
/home/saulius/struct/CIF-dictionaries/cif_core.dic dictionary named
'cif_core.dic' version 2.4.2 from 2011-04-26.

Automatic conversion script
Id: cif_fix_values 1891 2012-01-12 08:04:46Z andrius 
;
_cod_original_cell_volume 4561(2)
_cod_original_sg_symbol_H-M Pccn
_cod_database_code 7025766

loop_
_symmetry_equiv_pos_as_xyz
'x, y, z'
'-x+1/2, -y+1/2, z'
'-x, y+1/2, -z+1/2'
'x+1/2, -y, -z+1/2'
'-x, -y, -z'
'x-1/2, y-1/2, -z'
'x, -y-1/2, z-1/2'
'-x-1/2, y, z-1/2'

loop_
_atom_site_label
_atom_site_type_symbol
_atom_site_fract_x
_atom_site_fract_y
_atom_site_fract_z
_atom_site_U_iso_or_equiv
_atom_site_adp_type
_atom_site_occupancy
_atom_site_symmetry_multiplicity
_atom_site_calc_flag
_atom_site_refinement_flags
Ir1 Ir 0.07394(3) 0.06067(3) 0.22677(4) 0.0340(2) Uani 1 1 d .
Cl1 Cl 0.1335(3) 0.1413(2) 0.3325(3) 0.0620(13) Uani 1 1 d .
C1 C 0.1216(8) 0.1163(9) 0.1076(10) 0.034(4) Uani 1 1 d .
N2 N 0.0993(6) 0.1779(6) 0.0699(9) 0.036(3) Uani 1 1 d .
C3 C 0.1465(9) 0.1998(9) -0.0065(13) 0.046(4) Uani 1 1 d .
H3A H 0.1435 0.2420 -0.0440 0.056 Uiso 1 1 calc R
C4 C 0.1976(9) 0.1478(9) -0.0158(12) 0.049(5) Uani 1 1 d .
H4A H 0.2380 0.1465 -0.0619 0.059 Uiso 1 1 calc R
N5 N 0.1804(7) 0.0968(6) 0.0541(9) 0.031(3) Uani 1 1 d .
C6 C 0.0348(9) 0.2190(8) 0.1045(12) 0.042(4) Uani 1 1 d .
H6A H 0.0133 0.1937 0.1632 0.050 Uiso 1 1 calc R
C7 C 0.0604(10) 0.2925(9) 0.1424(12) 0.050(5) Uani 1 1 d .
H7A H 0.1155 0.2920 0.1497 0.060 Uiso 1 1 calc R
H7B H 0.0480 0.3277 0.0906 0.060 Uiso 1 1 calc R
C8 C 0.0261(8) 0.3167(10) 0.2419(12) 0.049(5) Uani 1 1 d .
H8A H 0.0479 0.3633 0.2573 0.058 Uiso 1 1 calc R
H8B H 0.0441 0.2841 0.2941 0.058 Uiso 1 1 calc R
C9 C -0.0593(8) 0.3233(8) 0.2549(10) 0.031(4) Uani 1 1 d .
H9A H -0.0692 0.3395 0.3239 0.037 Uiso 1 1 calc R
H9B H -0.0773 0.3603 0.2091 0.037 Uiso 1 1 calc R
C10 C -0.1048(9) 0.2587(9) 0.2369(13) 0.046(5) Uani 1 1 d .
H10A H -0.1451 0.2577 0.2877 0.056 Uiso 1 1 calc R
H10B H -0.0723 0.2177 0.2497 0.056 Uiso 1 1 calc R
C11 C -0.1412(8) 0.2482(8) 0.1352(12) 0.042(4) Uani 1 1 d .
H11A H -0.1869 0.2776 0.1321 0.051 Uiso 1 1 calc R
H11B H -0.1571 0.1986 0.1296 0.051 Uiso 1 1 calc R
C12 C -0.0923(9) 0.2659(9) 0.0456(12) 0.048(5) Uani 1 1 d .
H12A H -0.1244 0.2651 -0.0146 0.058 Uiso 1 1 calc R
H12B H -0.0743 0.3147 0.0539 0.058 Uiso 1 1 calc R
C13 C -0.0249(9) 0.2199(10) 0.0249(12) 0.051(5) Uani 1 1 d .
H13A H -0.0425 0.1712 0.0145 0.061 Uiso 1 1 calc R
H13B H -0.0017 0.2357 -0.0384 0.061 Uiso 1 1 calc R
C14 C 0.2246(9) 0.0322(8) 0.0724(11) 0.036(4) Uani 1 1 d .
H14A H 0.1992 0.0062 0.1277 0.043 Uiso 1 1 calc R
C15 C 0.3031(9) 0.0503(9) 0.1089(13) 0.052(5) Uani 1 1 d .
H15A H 0.3048 0.1011 0.1245 0.063 Uiso 1 1 calc R
H15B H 0.3389 0.0416 0.0538 0.063 Uiso 1 1 calc R
C16 C 0.3295(11) 0.0091(10) 0.2017(12) 0.056(5) Uani 1 1 d .
H16A H 0.3800 0.0267 0.2189 0.067 Uiso 1 1 calc R
H16B H 0.2960 0.0223 0.2575 0.067 Uiso 1 1 calc R
C17 C 0.3338(11) -0.0694(10) 0.1999(15) 0.064(6) Uani 1 1 d .
H17A H 0.3543 -0.0850 0.2649 0.077 Uiso 1 1 calc R
H17B H 0.3704 -0.0829 0.1480 0.077 Uiso 1 1 calc R
C18 C 0.2614(12) -0.1111(10) 0.1807(15) 0.069(6) Uani 1 1 d .
H18A H 0.2640 -0.1547 0.2207 0.083 Uiso 1 1 calc R
H18B H 0.2192 -0.0832 0.2071 0.083 Uiso 1 1 calc R
C19 C 0.2424(9) -0.1317(8) 0.0739(13) 0.048(5) Uani 1 1 d .
H19A H 0.2653 -0.1781 0.0610 0.058 Uiso 1 1 calc R
H19B H 0.1875 -0.1381 0.0702 0.058 Uiso 1 1 calc R
C20 C 0.2648(8) -0.0839(7) -0.0096(11) 0.037(4) Uani 1 1 d .
H20A H 0.2598 -0.1101 -0.0730 0.044 Uiso 1 1 calc R
H20B H 0.3184 -0.0723 -0.0011 0.044 Uiso 1 1 calc R
C21 C 0.2215(11) -0.0151(9) -0.0200(13) 0.054(5) Uani 1 1 d .
H21A H 0.1686 -0.0261 -0.0347 0.064 Uiso 1 1 calc R
H21B H 0.2418 0.0112 -0.0777 0.064 Uiso 1 1 calc R
C31 C 0.0388(10) 0.0099(10) 0.3390(14) 0.052(5) Uani 1 1 d U
O31 O 0.0187(9) -0.0237(7) 0.4037(9) 0.073(4) Uani 1 1 d .
C32 C 0.0237(10) -0.0001(9) 0.1423(13) 0.046(4) Uani 1 1 d .
O32 O -0.0065(8) -0.0373(7) 0.0942(9) 0.069(4) Uani 1 1 d .

loop_
_atom_site_aniso_label
_atom_site_aniso_U_11
_atom_site_aniso_U_22
_atom_site_aniso_U_33
_atom_site_aniso_U_23
_atom_site_aniso_U_13
_atom_site_aniso_U_12
Ir1 0.0390(4) 0.0374(4) 0.0256(3) -0.0009(3) 0.0003(3) 0.0011(3)
Cl1 0.082(3) 0.052(3) 0.052(3) -0.003(2) -0.031(3) -0.002(3)
C1 0.021(8) 0.056(10) 0.025(8) -0.004(7) 0.008(7) 0.014(7)
N2 0.031(7) 0.028(7) 0.049(8) 0.003(6) 0.002(6) 0.006(6)
C3 0.040(10) 0.038(10) 0.060(12) 0.020(8) 0.022(9) 0.000(8)
C4 0.049(11) 0.053(11) 0.046(11) 0.022(9) 0.030(9) -0.006(9)
N5 0.034(7) 0.024(7) 0.034(7) 0.007(6) -0.003(6) -0.007(6)
C6 0.039(10) 0.037(9) 0.048(10) 0.011(8) -0.009(8) -0.012(8)
C7 0.063(12) 0.042(10) 0.045(10) 0.000(8) -0.012(9) -0.018(9)
C8 0.032(9) 0.058(11) 0.055(11) -0.008(9) 0.000(8) 0.012(9)
C9 0.038(9) 0.029(8) 0.026(8) -0.012(6) -0.017(6) -0.010(7)
C10 0.041(9) 0.040(10) 0.058(12) 0.007(9) 0.028(9) -0.001(8)
C11 0.036(9) 0.031(9) 0.059(11) 0.011(8) -0.006(9) 0.006(7)
C12 0.057(11) 0.042(10) 0.046(11) -0.005(8) -0.014(9) 0.006(8)
C13 0.048(11) 0.066(12) 0.039(10) 0.003(9) -0.004(8) -0.002(10)
C14 0.038(9) 0.037(8) 0.033(9) -0.009(7) 0.004(8) 0.013(8)
C15 0.052(11) 0.046(11) 0.058(12) 0.005(9) -0.005(9) 0.005(9)
C16 0.062(13) 0.063(13) 0.041(11) 0.018(9) 0.001(9) 0.006(10)
C17 0.063(12) 0.052(12) 0.078(14) 0.012(10) -0.031(11) -0.014(10)
C18 0.085(15) 0.048(11) 0.075(15) 0.014(11) 0.017(12) -0.014(11)
C19 0.042(10) 0.042(10) 0.060(12) -0.012(9) 0.017(9) -0.014(8)
C20 0.030(9) 0.034(9) 0.046(10) -0.011(7) 0.000(8) -0.002(7)
C21 0.062(12) 0.048(11) 0.051(11) -0.009(9) -0.012(10) 0.019(10)
C31 0.053(5) 0.052(5) 0.052(5) -0.0001(10) 0.0001(10) 0.0002(10)
O31 0.123(12) 0.054(8) 0.040(7) 0.006(6) 0.017(8) -0.011(8)
C32 0.065(12) 0.040(10) 0.033(10) 0.010(8) -0.005(9) -0.015(9)
O32 0.103(11) 0.067(9) 0.037(7) 0.010(6) -0.021(8) -0.029(8)

loop_
_atom_type_symbol
_atom_type_description
_atom_type_scat_dispersion_real
_atom_type_scat_dispersion_imag
_atom_type_scat_source
C C 0.0033 0.0016 'International Tables Vol C Tables 4.2.6.8 and 6.1.1.4'
H H 0.0000 0.0000 'International Tables Vol C Tables 4.2.6.8 and 6.1.1.4'
N N 0.0061 0.0033 'International Tables Vol C Tables 4.2.6.8 and 6.1.1.4'
O O 0.0106 0.0060 'International Tables Vol C Tables 4.2.6.8 and 6.1.1.4'
Cl Cl 0.1484 0.1585 'International Tables Vol C Tables 4.2.6.8 and 6.1.1.4'
Ir Ir -1.4442 7.9887 'International Tables Vol C Tables 4.2.6.8 and 6.1.1.4'

loop_
_geom_angle_atom_site_label_1
_geom_angle_atom_site_label_2
_geom_angle_atom_site_label_3
_geom_angle
C31 Ir1 C32 90.2(7)
C31 Ir1 C1 175.3(7)
C32 Ir1 C1 92.8(6)
C31 Ir1 Cl1 90.4(6)
C32 Ir1 Cl1 177.5(6)
C1 Ir1 Cl1 86.8(4)
N5 C1 N2 106.2(13)
N5 C1 Ir1 126.3(11)
N2 C1 Ir1 127.5(10)
C1 N2 C3 111.0(12)
C1 N2 C6 125.7(13)
C3 N2 C6 123.3(13)
C4 C3 N2 105.0(13)
C4 C3 H3A 127.5
N2 C3 H3A 127.5
C3 C4 N5 107.5(13)
C3 C4 H4A 126.2
N5 C4 H4A 126.2
C1 N5 C4 110.2(13)
C1 N5 C14 124.5(12)
C4 N5 C14 125.1(13)
N2 C6 C13 109.8(13)
N2 C6 C7 110.6(13)
C13 C6 C7 115.3(14)
N2 C6 H6A 106.9
C13 C6 H6A 106.9
C7 C6 H6A 106.9
C8 C7 C6 115.8(14)
C8 C7 H7A 108.3
C6 C7 H7A 108.3
C8 C7 H7B 108.3
C6 C7 H7B 108.3
H7A C7 H7B 107.4
C7 C8 C9 121.1(14)
C7 C8 H8A 107.0
C9 C8 H8A 107.0
C7 C8 H8B 107.0
C9 C8 H8B 107.0
H8A C8 H8B 106.8
C10 C9 C8 117.1(13)
C10 C9 H9A 108.0
C8 C9 H9A 108.0
C10 C9 H9B 108.0
C8 C9 H9B 108.0
H9A C9 H9B 107.3
C9 C10 C11 119.0(13)
C9 C10 H10A 107.6
C11 C10 H10A 107.6
C9 C10 H10B 107.6
C11 C10 H10B 107.6
H10A C10 H10B 107.0
C10 C11 C12 115.5(13)
C10 C11 H11A 108.4
C12 C11 H11A 108.4
C10 C11 H11B 108.4
C12 C11 H11B 108.4
H11A C11 H11B 107.5
C13 C12 C11 118.3(14)
C13 C12 H12A 107.7
C11 C12 H12A 107.7
C13 C12 H12B 107.7
C11 C12 H12B 107.7
H12A C12 H12B 107.1
C6 C13 C12 116.1(14)
C6 C13 H13A 108.3
C12 C13 H13A 108.3
C6 C13 H13B 108.3
C12 C13 H13B 108.3
H13A C13 H13B 107.4
N5 C14 C15 110.8(13)
N5 C14 C21 109.6(12)
C15 C14 C21 115.1(14)
N5 C14 H14A 107.0
C15 C14 H14A 107.0
C21 C14 H14A 107.0
C14 C15 C16 115.1(15)
C14 C15 H15A 108.5
C16 C15 H15A 108.5
C14 C15 H15B 108.5
C16 C15 H15B 108.5
H15A C15 H15B 107.5
C17 C16 C15 120.7(16)
C17 C16 H16A 107.1
C15 C16 H16A 107.1
C17 C16 H16B 107.1
C15 C16 H16B 107.1
H16A C16 H16B 106.8
C16 C17 C18 118.4(17)
C16 C17 H17A 107.7
C18 C17 H17A 107.7
C16 C17 H17B 107.7
C18 C17 H17B 107.7
H17A C17 H17B 107.1
C19 C18 C17 118.6(16)
C19 C18 H18A 107.7
C17 C18 H18A 107.7
C19 C18 H18B 107.7
C17 C18 H18B 107.7
H18A C18 H18B 107.1
C20 C19 C18 119.0(13)
C20 C19 H19A 107.6
C18 C19 H19A 107.6
C20 C19 H19B 107.6
C18 C19 H19B 107.6
H19A C19 H19B 107.0
C19 C20 C21 117.1(14)
C19 C20 H20A 108.0
C21 C20 H20A 108.0
C19 C20 H20B 108.0
C21 C20 H20B 108.0
H20A C20 H20B 107.3
C20 C21 C14 114.4(13)
C20 C21 H21A 108.7
C14 C21 H21A 108.7
C20 C21 H21B 108.7
C14 C21 H21B 108.7
H21A C21 H21B 107.6
O31 C31 Ir1 176.5(17)
O32 C32 Ir1 178.1(15)

loop_
_geom_bond_atom_site_label_1
_geom_bond_atom_site_label_2
_geom_bond_distance
Ir1 C31 1.90(2)
Ir1 C32 1.852(19)
Ir1 C1 2.097(15)
Ir1 Cl1 2.345(4)
C1 N5 1.325(17)
C1 N2 1.339(18)
N2 C3 1.391(18)
N2 C6 1.469(19)
C3 C4 1.35(2)
C3 H3A 0.9500
C4 N5 1.384(18)
C4 H4A 0.9500
N5 C14 1.483(18)
C6 C13 1.51(2)
C6 C7 1.56(2)
C6 H6A 1.0000
C7 C8 1.54(2)
C7 H7A 0.9900
C7 H7B 0.9900
C8 C9 1.54(2)
C8 H8A 0.9900
C8 H8B 0.9900
C9 C10 1.49(2)
C9 H9A 0.9900
C9 H9B 0.9900
C10 C11 1.52(2)
C10 H10A 0.9900
C10 H10B 0.9900
C11 C12 1.52(2)
C11 H11A 0.9900
C11 H11B 0.9900
C12 C13 1.51(2)
C12 H12A 0.9900
C12 H12B 0.9900
C13 H13A 0.9900
C13 H13B 0.9900
C14 C15 1.53(2)
C14 C21 1.53(2)
C14 H14A 1.0000
C15 C16 1.54(2)
C15 H15A 0.9900
C15 H15B 0.9900
C16 C17 1.50(2)
C16 H16A 0.9900
C16 H16B 0.9900
C17 C18 1.54(2)
C17 H17A 0.9900
C17 H17B 0.9900
C18 C19 1.52(2)
C18 H18A 0.9900
C18 H18B 0.9900
C19 C20 1.50(2)
C19 H19A 0.9900
C19 H19B 0.9900
C20 C21 1.53(2)
C20 H20A 0.9900
C20 H20B 0.9900
C21 H21A 0.9900
C21 H21B 0.9900
C31 O31 1.13(2)
C32 O32 1.098(19)

loop_
_geom_torsion_atom_site_label_1
_geom_torsion_atom_site_label_2
_geom_torsion_atom_site_label_3
_geom_torsion_atom_site_label_4
_geom_torsion
C32 Ir1 C1 N5 -79.2(14)
Cl1 Ir1 C1 N5 103.2(13)
C32 Ir1 C1 N2 100.5(14)
Cl1 Ir1 C1 N2 -77.1(13)
N5 C1 N2 C3 -2.6(17)
Ir1 C1 N2 C3 177.7(11)
N5 C1 N2 C6 178.7(13)
Ir1 C1 N2 C6 -1(2)
C1 N2 C3 C4 1.7(19)
C6 N2 C3 C4 -179.6(14)
N2 C3 C4 N5 -0.1(19)
N2 C1 N5 C4 2.5(17)
Ir1 C1 N5 C4 -177.7(12)
N2 C1 N5 C14 177.9(12)
Ir1 C1 N5 C14 -2(2)
C3 C4 N5 C1 -1.5(19)
C3 C4 N5 C14 -176.9(14)
C1 N2 C6 C13 -112.3(17)
C3 N2 C6 C13 69.2(18)
C1 N2 C6 C7 119.3(16)
C3 N2 C6 C7 -59.2(19)
N2 C6 C7 C8 -134.7(15)
C13 C6 C7 C8 100.0(17)
C6 C7 C8 C9 -58(2)
C7 C8 C9 C10 58(2)
C8 C9 C10 C11 -96.6(17)
C9 C10 C11 C12 43(2)
C10 C11 C12 C13 67(2)
N2 C6 C13 C12 -174.7(14)
C7 C6 C13 C12 -49(2)
C11 C12 C13 C6 -63(2)
C1 N5 C14 C15 -112.2(16)
C4 N5 C14 C15 62.6(19)
C1 N5 C14 C21 119.7(16)
C4 N5 C14 C21 -65.6(19)
N5 C14 C15 C16 132.1(15)
C21 C14 C15 C16 -102.8(18)
C14 C15 C16 C17 59(2)
C15 C16 C17 C18 -61(3)
C16 C17 C18 C19 92(2)
C17 C18 C19 C20 -33(2)
C18 C19 C20 C21 -72(2)
C19 C20 C21 C14 59(2)
N5 C14 C21 C20 -179.5(13)
C15 C14 C21 C20 55(2)
